data_7106536
loop_
_publ_author_name
'S.M. Ibrahim Al-Rafia'
'Adam Malcolm'
'Sean Liew'
'Michael Ferguson'
'Robert McDonald'
'Eri Rivard'

_publ_section_title
;
 Intercepting low oxidation state main group hydrides with a nucleophilic
 N-hetereocyclic olefin
;
_journal_name_full 'Chem. Commun.'
_journal_page_first 6987
_journal_paper_doi 10.1039/c1cc11737h
_journal_volume 47
_journal_year 2011
_chemical_formula_moiety 'C33 H40 Ge N2 O5 W, 0.5(C4 H10 O)'
_chemical_formula_sum 'C35 H45 Ge N2 O5.5 W'
_chemical_formula_weight 838.17
_chemical_name_common 5
_chemical_name_systematic
;
?
;
_space_group_IT_number 15
_symmetry_cell_setting monoclinic
_symmetry_space_group_name_Hall '-C 2yc'
_symmetry_space_group_name_H-M 'C 1 2/c 1'
_atom_sites_solution_hydrogens geom
_atom_sites_solution_primary direct
_atom_sites_solution_secondary difmap
_audit_creation_method SHELXL-97
_cell_angle_alpha 90.00
_cell_angle_beta 100.6360(10)
_cell_angle_gamma 90.00
_cell_formula_units_Z 8
_cell_length_a 34.3772(15)
_cell_length_b 10.0524(5)
_cell_length_c 21.8558(10)
_cell_measurement_reflns_used 9217
_cell_measurement_temperature 173(2)
_cell_measurement_theta_max 27.61
_cell_measurement_theta_min 2.27
_cell_volume 7423.0(6)
_computing_cell_refinement 'Bruker SAINT'
_computing_data_collection 'Bruker APEX2'
_computing_data_reduction 'Bruker SAINT'
_computing_molecular_graphics 'Bruker SHELXTL'
_computing_publication_material 'Bruker SHELXTL'
_computing_structure_refinement 'SHELXL-97 (Sheldrick, 2008)'
_computing_structure_solution 'SHELXS-97 (Sheldrick, 2008)'
_diffrn_ambient_temperature 173(2)
_diffrn_measured_fraction_theta_full 1.000
_diffrn_measured_fraction_theta_max 0.993
_diffrn_measurement_device_type 'Bruker APEX-II CCD'
_diffrn_measurement_method '\w scans'
_diffrn_radiation_monochromator graphite
_diffrn_radiation_source 'fine-focus sealed tube'
_diffrn_radiation_type MoK\a
_diffrn_radiation_wavelength 0.71073
_diffrn_reflns_av_R_equivalents 0.0191
_diffrn_reflns_av_sigmaI/netI 0.0155
_diffrn_reflns_limit_h_max 44
_diffrn_reflns_limit_h_min -44
_diffrn_reflns_limit_k_max 13
_diffrn_reflns_limit_k_min -12
_diffrn_reflns_limit_l_max 28
_diffrn_reflns_limit_l_min -28
_diffrn_reflns_number 32963
_diffrn_reflns_theta_full 26.40
_diffrn_reflns_theta_max 27.69
_diffrn_reflns_theta_min 1.21
_exptl_absorpt_coefficient_mu 3.948
_exptl_absorpt_correction_T_max 0.6751
_exptl_absorpt_correction_T_min 0.5193
_exptl_absorpt_correction_type numerical
_exptl_absorpt_process_details 'SADABS (Sheldrick, 2008)'
_exptl_crystal_colour yellow
_exptl_crystal_density_diffrn 1.500
_exptl_crystal_density_method 'not measured'
_exptl_crystal_description plate
_exptl_crystal_F_000 3352
_exptl_crystal_size_max 0.19
_exptl_crystal_size_mid 0.18
_exptl_crystal_size_min 0.11
_refine_diff_density_max 1.253
_refine_diff_density_min -0.473
_refine_diff_density_rms 0.068
_refine_ls_extinction_method none
_refine_ls_goodness_of_fit_ref 1.038
_refine_ls_hydrogen_treatment mixed
_refine_ls_matrix_type full
_refine_ls_number_parameters 410
_refine_ls_number_reflns 8636
_refine_ls_number_restraints 0
_refine_ls_restrained_S_all 1.038
_refine_ls_R_factor_all 0.0234
_refine_ls_R_factor_gt 0.0196
_refine_ls_shift/su_max 0.001
_refine_ls_shift/su_mean 0.000
_refine_ls_structure_factor_coef Fsqd
_refine_ls_weighting_details 'calc w=1/[\s^2^(Fo^2^)+(0.0231P)^2^+11.2718P] where P=(Fo^2^+2Fc^2^)/3'
_refine_ls_weighting_scheme calc
_refine_ls_wR_factor_gt 0.0465
_refine_ls_wR_factor_ref 0.0491
_reflns_number_gt 7859
_reflns_number_total 8636
_reflns_threshold_expression I>2\s(I)
_cod_data_source_file c1cc11737h.txt
_cod_data_source_block riv1112
_cod_original_sg_symbol_H-M C2/c
_cod_original_formula_sum 'C35 H45 Ge N2 O5.50 W'
_cod_database_code 7106536

loop_
_symmetry_equiv_pos_as_xyz
'x, y, z'
'-x, y, -z+1/2'
'x+1/2, y+1/2, z'
'-x+1/2, y+1/2, -z+1/2'
'-x, -y, -z'
'x, -y, z-1/2'
'-x+1/2, -y+1/2, -z'
'x+1/2, -y+1/2, z-1/2'

loop_
_atom_site_label
_atom_site_type_symbol
_atom_site_fract_x
_atom_site_fract_y
_atom_site_fract_z
_atom_site_U_iso_or_equiv
_atom_site_adp_type
_atom_site_occupancy
_atom_site_symmetry_multiplicity
_atom_site_calc_flag
_atom_site_refinement_flags
_atom_site_disorder_assembly
_atom_site_disorder_group
W W 0.124016(2) 0.303296(9) 0.364732(4) 0.02831(3) Uani 1 1 d . . .
Ge Ge 0.161032(7) 0.37322(2) 0.273516(11) 0.03092(5) Uani 1 1 d . . .
H1A H 0.2031(9) 0.341(3) 0.2830(15) 0.064(9) Uiso 1 1 d . . .
H1B H 0.1607(9) 0.515(3) 0.2514(14) 0.061(9) Uiso 1 1 d . . .
O1 O 0.07851(6) 0.2005(2) 0.46718(9) 0.0507(5) Uani 1 1 d . . .
O2 O 0.04805(6) 0.3026(2) 0.25672(9) 0.0533(5) Uani 1 1 d . . .
O3 O 0.11041(7) 0.6045(2) 0.39987(10) 0.0642(6) Uani 1 1 d . . .
O4 O 0.20640(6) 0.3206(2) 0.45715(10) 0.0587(6) Uani 1 1 d . . .
O5 O 0.13977(6) 0.0068(2) 0.32646(11) 0.0625(6) Uani 1 1 d . . .
N1 N 0.11268(5) 0.45641(19) 0.10838(8) 0.0315(4) Uani 1 1 d . . .
N2 N 0.17072(6) 0.3783(2) 0.10380(8) 0.0331(4) Uani 1 1 d . . .
C1 C 0.09515(7) 0.2389(3) 0.42976(11) 0.0374(5) Uani 1 1 d . . .
C2 C 0.07472(7) 0.3046(2) 0.29675(11) 0.0356(5) Uani 1 1 d . . .
C3 C 0.11509(8) 0.4962(3) 0.38618(12) 0.0415(6) Uani 1 1 d . . .
C4 C 0.17684(8) 0.3117(2) 0.42378(11) 0.0376(5) Uani 1 1 d . . .
C5 C 0.13437(7) 0.1137(3) 0.34054(12) 0.0377(5) Uani 1 1 d . . .
C6 C 0.13844(7) 0.2859(2) 0.18934(10) 0.0308(4) Uani 1 1 d . . .
H6A H 0.1531 0.2025 0.1856 0.037 Uiso 1 1 calc R . .
H6B H 0.1104 0.2621 0.1887 0.037 Uiso 1 1 calc R . .
C7 C 0.14057(6) 0.3703(2) 0.13552(10) 0.0290(4) Uani 1 1 d . . .
C8 C 0.12534(7) 0.5189(3) 0.05889(11) 0.0405(6) Uani 1 1 d . . .
H8 H 0.1112 0.5838 0.0320 0.049 Uiso 1 1 calc R . .
C9 C 0.16109(7) 0.4707(3) 0.05611(11) 0.0411(6) Uani 1 1 d . . .
H9 H 0.1771 0.4951 0.0268 0.049 Uiso 1 1 calc R . .
C11 C 0.07366(6) 0.4748(2) 0.12437(10) 0.0332(5) Uani 1 1 d . . .
C12 C 0.06738(7) 0.5858(2) 0.15983(11) 0.0367(5) Uani 1 1 d . . .
C13 C 0.02962(8) 0.5996(3) 0.17430(13) 0.0461(6) Uani 1 1 d . . .
H13 H 0.0242 0.6730 0.1988 0.055 Uiso 1 1 calc R . .
C14 C 0.00037(8) 0.5093(3) 0.15389(15) 0.0532(7) Uani 1 1 d . . .
H14 H -0.0250 0.5202 0.1648 0.064 Uiso 1 1 calc R . .
C15 C 0.00719(8) 0.4029(3) 0.11780(14) 0.0501(7) Uani 1 1 d . . .
H15 H -0.0137 0.3420 0.1037 0.060 Uiso 1 1 calc R . .
C16 C 0.04435(7) 0.3823(3) 0.10139(12) 0.0398(5) Uani 1 1 d . . .
C17 C 0.09824(9) 0.6915(3) 0.18039(14) 0.0464(6) Uani 1 1 d . . .
H17 H 0.1244 0.6577 0.1731 0.056 Uiso 1 1 calc R . .
C18 C 0.08749(12) 0.8164(3) 0.1404(2) 0.0757(11) Uani 1 1 d . . .
H18A H 0.0848 0.7931 0.0963 0.091 Uiso 1 1 calc R . .
H18B H 0.1084 0.8831 0.1512 0.091 Uiso 1 1 calc R . .
H18C H 0.0624 0.8528 0.1482 0.091 Uiso 1 1 calc R . .
C19 C 0.10210(11) 0.7244(4) 0.24924(17) 0.0725(10) Uani 1 1 d . . .
H19A H 0.1095 0.6441 0.2740 0.087 Uiso 1 1 calc R . .
H19B H 0.0767 0.7580 0.2572 0.087 Uiso 1 1 calc R . .
H19C H 0.1225 0.7925 0.2607 0.087 Uiso 1 1 calc R . .
C20 C 0.05067(9) 0.2712(3) 0.05779(14) 0.0523(7) Uani 1 1 d . . .
H20 H 0.0797 0.2644 0.0580 0.063 Uiso 1 1 calc R . .
C21 C 0.03023(17) 0.3057(4) -0.00796(18) 0.1042(17) Uani 1 1 d . . .
H21A H 0.0342 0.2333 -0.0362 0.125 Uiso 1 1 calc R . .
H21B H 0.0415 0.3881 -0.0212 0.125 Uiso 1 1 calc R . .
H21C H 0.0018 0.3179 -0.0089 0.125 Uiso 1 1 calc R . .
C22 C 0.03668(13) 0.1375(4) 0.0773(2) 0.0823(11) Uani 1 1 d . . .
H22A H 0.0503 0.1167 0.1196 0.099 Uiso 1 1 calc R . .
H22B H 0.0426 0.0686 0.0486 0.099 Uiso 1 1 calc R . .
H22C H 0.0081 0.1407 0.0762 0.099 Uiso 1 1 calc R . .
C31 C 0.20716(7) 0.3020(2) 0.11504(11) 0.0344(5) Uani 1 1 d . . .
C32 C 0.24107(7) 0.3619(3) 0.14908(11) 0.0370(5) Uani 1 1 d . . .
C33 C 0.27621(8) 0.2896(3) 0.15549(14) 0.0486(7) Uani 1 1 d . . .
H33 H 0.2999 0.3269 0.1782 0.058 Uiso 1 1 calc R . .
C34 C 0.27711(9) 0.1651(3) 0.12951(15) 0.0557(8) Uani 1 1 d . . .
H34 H 0.3014 0.1178 0.1345 0.067 Uiso 1 1 calc R . .
C35 C 0.24342(9) 0.1087(3) 0.09665(14) 0.0521(7) Uani 1 1 d . . .
H35 H 0.2447 0.0227 0.0792 0.062 Uiso 1 1 calc R . .
C36 C 0.20726(8) 0.1751(3) 0.08829(13) 0.0442(6) Uani 1 1 d . . .
C37 C 0.24061(8) 0.5015(3) 0.17565(13) 0.0438(6) Uani 1 1 d . . .
H37 H 0.2130 0.5216 0.1811 0.053 Uiso 1 1 calc R . .
C38 C 0.25214(9) 0.6035(3) 0.12953(15) 0.0548(7) Uani 1 1 d . . .
H38A H 0.2521 0.6931 0.1472 0.066 Uiso 1 1 calc R . .
H38B H 0.2331 0.5995 0.0903 0.066 Uiso 1 1 calc R . .
H38C H 0.2787 0.5829 0.1217 0.066 Uiso 1 1 calc R . .
C39 C 0.26797(9) 0.5174(3) 0.23901(14) 0.0570(8) Uani 1 1 d . . .
H39A H 0.2605 0.4532 0.2685 0.068 Uiso 1 1 calc R . .
H39B H 0.2655 0.6079 0.2546 0.068 Uiso 1 1 calc R . .
H39C H 0.2954 0.5014 0.2345 0.068 Uiso 1 1 calc R . .
C40 C 0.17042(10) 0.1116(4) 0.05070(15) 0.0634(9) Uani 1 1 d . . .
H40 H 0.1468 0.1592 0.0608 0.076 Uiso 1 1 calc R . .
C41 C 0.16676(16) -0.0350(5) 0.0664(2) 0.1144(19) Uani 1 1 d . . .
H41A H 0.1696 -0.0454 0.1116 0.137 Uiso 1 1 calc R . .
H41B H 0.1876 -0.0857 0.0517 0.137 Uiso 1 1 calc R . .
H41C H 0.1408 -0.0682 0.0461 0.137 Uiso 1 1 calc R . .
C42 C 0.16961(15) 0.1257(5) -0.01876(18) 0.0974(14) Uani 1 1 d . . .
H42A H 0.1716 0.2200 -0.0292 0.117 Uiso 1 1 calc R . .
H42B H 0.1448 0.0892 -0.0419 0.117 Uiso 1 1 calc R . .
H42C H 0.1920 0.0771 -0.0300 0.117 Uiso 1 1 calc R . .
O1S O 0.0000 0.9129(3) 0.2500 0.0623(8) Uani 1 2 d S . .
C1S C 0.02165(18) 0.9868(4) 0.2988(2) 0.1048(16) Uani 1 1 d . . .
H1SA H 0.0043 1.0570 0.3107 0.126 Uiso 1 1 calc R . .
H1SB H 0.0437 1.0315 0.2835 0.126 Uiso 1 1 calc R . .
C2S C 0.03756(12) 0.9119(4) 0.35259(19) 0.0801(11) Uani 1 1 d . . .
H2SA H 0.0522 0.9711 0.3844 0.096 Uiso 1 1 calc R . .
H2SB H 0.0555 0.8438 0.3417 0.096 Uiso 1 1 calc R . .
H2SC H 0.0160 0.8689 0.3689 0.096 Uiso 1 1 calc R . .

loop_
_atom_site_aniso_label
_atom_site_aniso_U_11
_atom_site_aniso_U_22
_atom_site_aniso_U_33
_atom_site_aniso_U_23
_atom_site_aniso_U_13
_atom_site_aniso_U_12
W 0.02855(5) 0.03291(5) 0.02403(5) -0.00066(3) 0.00628(3) 0.00161(3)
Ge 0.02996(12) 0.03573(13) 0.02739(11) 0.00250(9) 0.00613(9) -0.00059(9)
O1 0.0442(10) 0.0724(14) 0.0384(10) 0.0090(9) 0.0155(8) -0.0022(9)
O2 0.0409(10) 0.0700(14) 0.0442(11) 0.0085(9) -0.0044(9) -0.0004(9)
O3 0.0874(16) 0.0441(12) 0.0602(13) -0.0102(10) 0.0113(12) 0.0127(11)
O4 0.0473(11) 0.0753(15) 0.0476(12) -0.0174(10) -0.0071(9) 0.0116(10)
O5 0.0526(12) 0.0418(11) 0.0934(17) -0.0194(11) 0.0139(11) 0.0015(9)
N1 0.0295(9) 0.0372(10) 0.0287(9) 0.0057(7) 0.0079(7) -0.0007(8)
N2 0.0300(9) 0.0439(11) 0.0270(9) 0.0032(8) 0.0090(7) -0.0010(8)
C1 0.0350(12) 0.0454(13) 0.0306(12) -0.0017(10) 0.0029(10) 0.0045(10)
C2 0.0349(12) 0.0402(13) 0.0337(12) 0.0029(9) 0.0121(10) 0.0012(10)
C3 0.0449(14) 0.0447(15) 0.0343(13) -0.0008(10) 0.0055(11) 0.0033(11)
C4 0.0396(13) 0.0426(13) 0.0314(12) -0.0054(10) 0.0083(10) 0.0025(10)
C5 0.0289(11) 0.0446(14) 0.0405(13) -0.0024(10) 0.0085(10) -0.0015(10)
C6 0.0316(11) 0.0341(11) 0.0277(11) 0.0026(8) 0.0080(9) 0.0003(9)
C7 0.0273(10) 0.0343(11) 0.0262(10) -0.0001(8) 0.0068(8) -0.0017(8)
C8 0.0413(13) 0.0486(14) 0.0322(12) 0.0136(10) 0.0084(10) -0.0014(11)
C9 0.0401(13) 0.0549(15) 0.0303(12) 0.0111(11) 0.0115(10) -0.0016(11)
C11 0.0259(10) 0.0410(12) 0.0329(11) 0.0120(9) 0.0058(9) 0.0032(9)
C12 0.0357(12) 0.0408(13) 0.0343(12) 0.0110(10) 0.0079(10) 0.0066(10)
C13 0.0443(14) 0.0482(15) 0.0491(15) 0.0131(12) 0.0172(12) 0.0138(12)
C14 0.0341(13) 0.0619(18) 0.0667(19) 0.0210(15) 0.0177(13) 0.0124(12)
C15 0.0316(13) 0.0576(17) 0.0589(17) 0.0180(14) 0.0028(12) -0.0057(12)
C16 0.0350(12) 0.0440(14) 0.0378(13) 0.0107(10) 0.0005(10) -0.0016(10)
C17 0.0468(15) 0.0426(14) 0.0503(16) -0.0009(11) 0.0102(12) 0.0028(11)
C18 0.081(3) 0.0464(18) 0.101(3) 0.0190(18) 0.021(2) -0.0081(17)
C19 0.074(2) 0.076(2) 0.065(2) -0.0249(18) 0.0061(18) 0.0113(19)
C20 0.0464(15) 0.0532(17) 0.0535(17) -0.0028(13) -0.0003(13) -0.0067(13)
C21 0.159(5) 0.095(3) 0.049(2) -0.010(2) -0.004(3) 0.015(3)
C22 0.096(3) 0.0486(19) 0.098(3) -0.0024(19) 0.007(2) -0.0067(19)
C31 0.0327(11) 0.0430(13) 0.0303(11) 0.0026(9) 0.0135(9) -0.0002(10)
C32 0.0308(11) 0.0451(13) 0.0374(12) 0.0054(10) 0.0122(10) -0.0032(10)
C33 0.0313(12) 0.0595(18) 0.0560(17) 0.0079(13) 0.0107(12) 0.0001(11)
C34 0.0437(15) 0.0583(18) 0.071(2) 0.0160(15) 0.0249(14) 0.0149(13)
C35 0.0570(17) 0.0449(15) 0.0615(18) -0.0015(13) 0.0299(14) 0.0049(13)
C36 0.0453(14) 0.0502(15) 0.0424(14) -0.0079(11) 0.0217(12) -0.0046(12)
C37 0.0340(12) 0.0493(15) 0.0497(15) -0.0043(12) 0.0119(11) -0.0097(11)
C38 0.0533(17) 0.0492(16) 0.0601(18) 0.0031(13) 0.0055(14) -0.0137(13)
C39 0.0516(17) 0.072(2) 0.0496(16) -0.0062(14) 0.0153(13) -0.0198(15)
C40 0.0535(18) 0.077(2) 0.0620(19) -0.0355(17) 0.0170(15) -0.0098(16)
C41 0.125(4) 0.114(4) 0.102(4) -0.014(3) 0.015(3) -0.071(3)
C42 0.114(4) 0.112(4) 0.058(2) -0.009(2) -0.006(2) -0.017(3)
O1S 0.074(2) 0.0506(17) 0.068(2) 0.000 0.0273(17) 0.000
C1S 0.166(5) 0.058(2) 0.096(3) -0.009(2) 0.039(3) -0.020(3)
C2S 0.084(3) 0.080(3) 0.080(3) -0.023(2) 0.026(2) -0.020(2)

loop_
_atom_type_symbol
_atom_type_description
_atom_type_scat_dispersion_real
_atom_type_scat_dispersion_imag
_atom_type_scat_source
C C 0.0033 0.0016 'International Tables Vol C Tables 4.2.6.8 and 6.1.1.4'
H H 0.0000 0.0000 'International Tables Vol C Tables 4.2.6.8 and 6.1.1.4'
N N 0.0061 0.0033 'International Tables Vol C Tables 4.2.6.8 and 6.1.1.4'
O O 0.0106 0.0060 'International Tables Vol C Tables 4.2.6.8 and 6.1.1.4'
Ge Ge 0.1547 1.8001 'International Tables Vol C Tables 4.2.6.8 and 6.1.1.4'
W W -0.8490 6.8722 'International Tables Vol C Tables 4.2.6.8 and 6.1.1.4'

loop_
_geom_angle_atom_site_label_1
_geom_angle_atom_site_label_2
_geom_angle_atom_site_label_3
_geom_angle
_geom_angle_site_symmetry_1
_geom_angle_site_symmetry_3
_geom_angle_publ_flag
C1 W C4 93.74(10) . . ?
C1 W C5 90.88(10) . . ?
C4 W C5 91.46(10) . . ?
C1 W C3 91.68(11) . . ?
C4 W C3 88.22(10) . . ?
C5 W C3 177.44(10) . . ?
C1 W C2 93.77(9) . . ?
C4 W C2 172.49(9) . . ?
C5 W C2 88.76(10) . . ?
C3 W C2 91.23(10) . . ?
C1 W Ge 175.89(7) . . ?
C4 W Ge 88.27(7) . . ?
C5 W Ge 85.49(7) . . ?
C3 W Ge 91.97(7) . . ?
C2 W Ge 84.26(6) . . ?
C6 Ge W 113.90(6) . . ?
C7 N1 C8 109.52(19) . . ?
C7 N1 C11 125.99(18) . . ?
C8 N1 C11 124.32(19) . . ?
C7 N2 C9 108.98(19) . . ?
C7 N2 C31 126.99(19) . . ?
C9 N2 C31 124.01(19) . . ?
O1 C1 W 179.4(2) . . ?
O2 C2 W 176.8(2) . . ?
O3 C3 W 178.2(2) . . ?
O4 C4 W 177.9(2) . . ?
O5 C5 W 179.2(3) . . ?
C7 C6 Ge 113.88(15) . . ?
N1 C7 N2 106.69(18) . . ?
N1 C7 C6 126.17(19) . . ?
N2 C7 C6 127.1(2) . . ?
C9 C8 N1 107.2(2) . . ?
C8 C9 N2 107.6(2) . . ?
C16 C11 C12 123.8(2) . . ?
C16 C11 N1 117.7(2) . . ?
C12 C11 N1 118.4(2) . . ?
C11 C12 C13 116.7(2) . . ?
C11 C12 C17 123.7(2) . . ?
C13 C12 C17 119.6(2) . . ?
C14 C13 C12 121.2(3) . . ?
C13 C14 C15 120.7(3) . . ?
C14 C15 C16 121.4(3) . . ?
C11 C16 C15 116.2(3) . . ?
C11 C16 C20 122.8(2) . . ?
C15 C16 C20 120.9(2) . . ?
C12 C17 C19 112.1(3) . . ?
C12 C17 C18 108.9(3) . . ?
C19 C17 C18 110.6(3) . . ?
C16 C20 C22 112.9(3) . . ?
C16 C20 C21 109.4(3) . . ?
C22 C20 C21 110.7(3) . . ?
C32 C31 C36 123.2(2) . . ?
C32 C31 N2 118.1(2) . . ?
C36 C31 N2 118.6(2) . . ?
C33 C32 C31 116.8(2) . . ?
C33 C32 C37 120.8(2) . . ?
C31 C32 C37 122.3(2) . . ?
C34 C33 C32 121.1(3) . . ?
C35 C34 C33 120.8(3) . . ?
C34 C35 C36 121.3(3) . . ?
C35 C36 C31 116.8(3) . . ?
C35 C36 C40 120.3(3) . . ?
C31 C36 C40 122.8(3) . . ?
C32 C37 C39 113.2(2) . . ?
C32 C37 C38 110.0(2) . . ?
C39 C37 C38 109.4(2) . . ?
C36 C40 C42 111.2(3) . . ?
C36 C40 C41 112.3(3) . . ?
C42 C40 C41 109.2(3) . . ?
C1S O1S C1S 115.7(5) . 2 ?
O1S C1S C2S 114.9(4) . . ?

loop_
_geom_bond_atom_site_label_1
_geom_bond_atom_site_label_2
_geom_bond_distance
_geom_bond_site_symmetry_2
_geom_bond_publ_flag
W C1 1.986(3) . ?
W C4 2.026(3) . ?
W C5 2.027(3) . ?
W C3 2.032(3) . ?
W C2 2.037(3) . ?
W Ge 2.6503(3) . ?
Ge C6 2.057(2) . ?
O1 C1 1.148(3) . ?
O2 C2 1.145(3) . ?
O3 C3 1.148(3) . ?
O4 C4 1.140(3) . ?
O5 C5 1.142(3) . ?
N1 C7 1.345(3) . ?
N1 C8 1.388(3) . ?
N1 C11 1.459(3) . ?
N2 C7 1.352(3) . ?
N2 C9 1.390(3) . ?
N2 C31 1.451(3) . ?
C6 C7 1.463(3) . ?
C8 C9 1.333(4) . ?
C11 C16 1.394(3) . ?
C11 C12 1.398(3) . ?
C12 C13 1.399(3) . ?
C12 C17 1.510(4) . ?
C13 C14 1.367(4) . ?
C14 C15 1.375(4) . ?
C15 C16 1.404(4) . ?
C16 C20 1.510(4) . ?
C17 C19 1.522(4) . ?
C17 C18 1.536(4) . ?
C20 C22 1.515(5) . ?
C20 C21 1.519(5) . ?
C31 C32 1.398(3) . ?
C31 C36 1.404(3) . ?
C32 C33 1.395(4) . ?
C32 C37 1.520(4) . ?
C33 C34 1.377(4) . ?
C34 C35 1.368(4) . ?
C35 C36 1.393(4) . ?
C36 C40 1.517(4) . ?
C37 C39 1.532(4) . ?
C37 C38 1.540(4) . ?
C40 C42 1.520(5) . ?
C40 C41 1.524(6) . ?
O1S C1S 1.396(5) . ?
O1S C1S 1.396(5) 2 ?
C1S C2S 1.419(6) . ?

loop_
_geom_torsion_atom_site_label_1
_geom_torsion_atom_site_label_2
_geom_torsion_atom_site_label_3
_geom_torsion_atom_site_label_4
_geom_torsion
_geom_torsion_site_symmetry_1
_geom_torsion_site_symmetry_2
_geom_torsion_site_symmetry_3
_geom_torsion_site_symmetry_4
_geom_torsion_publ_flag
C1 W Ge C6 25.4(10) . . . . ?
C4 W Ge C6 144.71(10) . . . . ?
C5 W Ge C6 53.11(10) . . . . ?
C3 W Ge C6 -127.13(10) . . . . ?
C2 W Ge C6 -36.09(10) . . . . ?
C4 W C1 O1 -94(20) . . . . ?
C5 W C1 O1 -3(20) . . . . ?
C3 W C1 O1 177(100) . . . . ?
C2 W C1 O1 86(20) . . . . ?
Ge W C1 O1 25(20) . . . . ?
C1 W C2 O2 -136(4) . . . . ?
C4 W C2 O2 47(4) . . . . ?
C5 W C2 O2 -45(4) . . . . ?
C3 W C2 O2 133(4) . . . . ?
Ge W C2 O2 41(4) . . . . ?
C1 W C3 O3 51(8) . . . . ?
C4 W C3 O3 -43(8) . . . . ?
C5 W C3 O3 -126(8) . . . . ?
C2 W C3 O3 144(8) . . . . ?
Ge W C3 O3 -131(8) . . . . ?
C1 W C4 O4 -101(6) . . . . ?
C5 W C4 O4 168(6) . . . . ?
C3 W C4 O4 -9(6) . . . . ?
C2 W C4 O4 77(6) . . . . ?
Ge W C4 O4 83(6) . . . . ?
C1 W C5 O5 84(21) . . . . ?
C4 W C5 O5 177(100) . . . . ?
C3 W C5 O5 -100(22) . . . . ?
C2 W C5 O5 -10(21) . . . . ?
Ge W C5 O5 -94(21) . . . . ?
W Ge C6 C7 146.45(14) . . . . ?
C8 N1 C7 N2 0.2(3) . . . . ?
C11 N1 C7 N2 175.5(2) . . . . ?
C8 N1 C7 C6 179.7(2) . . . . ?
C11 N1 C7 C6 -5.0(4) . . . . ?
C9 N2 C7 N1 -0.2(3) . . . . ?
C31 N2 C7 N1 -178.6(2) . . . . ?
C9 N2 C7 C6 -179.7(2) . . . . ?
C31 N2 C7 C6 1.9(4) . . . . ?
Ge C6 C7 N1 -90.1(2) . . . . ?
Ge C6 C7 N2 89.2(3) . . . . ?
C7 N1 C8 C9 -0.1(3) . . . . ?
C11 N1 C8 C9 -175.5(2) . . . . ?
N1 C8 C9 N2 0.0(3) . . . . ?
C7 N2 C9 C8 0.1(3) . . . . ?
C31 N2 C9 C8 178.6(2) . . . . ?
C7 N1 C11 C16 -79.2(3) . . . . ?
C8 N1 C11 C16 95.4(3) . . . . ?
C7 N1 C11 C12 103.0(3) . . . . ?
C8 N1 C11 C12 -82.5(3) . . . . ?
C16 C11 C12 C13 2.5(3) . . . . ?
N1 C11 C12 C13 -179.8(2) . . . . ?
C16 C11 C12 C17 -175.0(2) . . . . ?
N1 C11 C12 C17 2.7(3) . . . . ?
C11 C12 C13 C14 -0.8(4) . . . . ?
C17 C12 C13 C14 176.8(2) . . . . ?
C12 C13 C14 C15 -0.8(4) . . . . ?
C13 C14 C15 C16 0.8(4) . . . . ?
C12 C11 C16 C15 -2.4(3) . . . . ?
N1 C11 C16 C15 179.9(2) . . . . ?
C12 C11 C16 C20 173.6(2) . . . . ?
N1 C11 C16 C20 -4.1(3) . . . . ?
C14 C15 C16 C11 0.7(4) . . . . ?
C14 C15 C16 C20 -175.4(3) . . . . ?
C11 C12 C17 C19 -132.3(3) . . . . ?
C13 C12 C17 C19 50.2(3) . . . . ?
C11 C12 C17 C18 105.0(3) . . . . ?
C13 C12 C17 C18 -72.5(3) . . . . ?
C11 C16 C20 C22 132.7(3) . . . . ?
C15 C16 C20 C22 -51.5(4) . . . . ?
C11 C16 C20 C21 -103.6(4) . . . . ?
C15 C16 C20 C21 72.2(4) . . . . ?
C7 N2 C31 C32 -99.1(3) . . . . ?
C9 N2 C31 C32 82.7(3) . . . . ?
C7 N2 C31 C36 84.5(3) . . . . ?
C9 N2 C31 C36 -93.6(3) . . . . ?
C36 C31 C32 C33 0.4(4) . . . . ?
N2 C31 C32 C33 -175.7(2) . . . . ?
C36 C31 C32 C37 177.7(2) . . . . ?
N2 C31 C32 C37 1.5(3) . . . . ?
C31 C32 C33 C34 -0.2(4) . . . . ?
C37 C32 C33 C34 -177.5(3) . . . . ?
C32 C33 C34 C35 0.0(5) . . . . ?
C33 C34 C35 C36 0.1(5) . . . . ?
C34 C35 C36 C31 0.1(4) . . . . ?
C34 C35 C36 C40 178.9(3) . . . . ?
C32 C31 C36 C35 -0.4(4) . . . . ?
N2 C31 C36 C35 175.8(2) . . . . ?
C32 C31 C36 C40 -179.2(3) . . . . ?
N2 C31 C36 C40 -3.0(4) . . . . ?
C33 C32 C37 C39 -38.9(3) . . . . ?
C31 C32 C37 C39 143.9(2) . . . . ?
C33 C32 C37 C38 83.9(3) . . . . ?
C31 C32 C37 C38 -93.3(3) . . . . ?
C35 C36 C40 C42 -78.9(4) . . . . ?
C31 C36 C40 C42 99.9(4) . . . . ?
C35 C36 C40 C41 43.8(4) . . . . ?
C31 C36 C40 C41 -137.4(3) . . . . ?
C1S O1S C1S C2S 169.1(6) 2 . . . ?
